data_1569901
_journal_paper_doi 10.1039/D3CC03541G
_chemical_absolute_configuration unk
_chemical_formula_moiety 'C34 H46 O9'
_chemical_formula_sum 'C34 H46 O9'
_chemical_formula_weight 598.71
_space_group_crystal_system orthorhombic
_space_group_IT_number 19
_space_group_name_Hall 'P 2ac 2ab'
_space_group_name_H-M_alt 'P 21 21 21'
_atom_sites_solution_hydrogens geom
_atom_sites_solution_primary dual
_audit_block_doi 10.5517/ccdc.csd.cc2fnxpq
_audit_creation_date 2021-09-28
_audit_creation_method
;
Olex2 1.2
(compiled 2018.05.29 svn.r3508 for OlexSys, GUI svn.r5506)
;
_audit_update_record
;
2023-04-06 deposited with the CCDC.	2023-09-18 downloaded from the CCDC.
;
_cell_angle_alpha 90
_cell_angle_beta 90
_cell_angle_gamma 90
_cell_formula_units_Z 4
_cell_length_a 8.3112(8)
_cell_length_b 17.6981(19)
_cell_length_c 23.629(3)
_cell_measurement_reflns_used 3564
_cell_measurement_temperature 293(2)
_cell_measurement_theta_max 26.1940
_cell_measurement_theta_min 3.4060
_cell_volume 3475.6(7)
_computing_cell_refinement
;
CrysAlisPro, Agilent Technologies,
Version 1.171.37.34 (release 22-05-2014 CrysAlis171 .NET)
(compiled May 22 2014,16:03:01)
;
_computing_data_collection
;
CrysAlisPro, Agilent Technologies,
Version 1.171.37.34 (release 22-05-2014 CrysAlis171 .NET)
(compiled May 22 2014,16:03:01)
;
_computing_data_reduction
;
CrysAlisPro, Agilent Technologies,
Version 1.171.37.34 (release 22-05-2014 CrysAlis171 .NET)
(compiled May 22 2014,16:03:01)
;
_computing_molecular_graphics 'Olex2 (Dolomanov et al., 2009)'
_computing_publication_material 'Olex2 (Dolomanov et al., 2009)'
_computing_structure_refinement 'ShelXL (Sheldrick, 2015)'
_computing_structure_solution 'ShelXT (Sheldrick, 2015)'
_diffrn_ambient_temperature 293.15
_diffrn_detector 'CCD plate'
_diffrn_detector_area_resol_mean 16.0874
_diffrn_detector_type Eos
_diffrn_measured_fraction_theta_full 0.997
_diffrn_measured_fraction_theta_max 0.998
_diffrn_measurement_details
;
#__ type_ start__ end____ width___ exp.time_
  1 omega  -24.00    9.00   0.6000   35.0000
omega____ theta____ kappa____ phi______ frames
    -      -15.4773  -99.0000 -180.0000 55

#__ type_ start__ end____ width___ exp.time_
  2 omega  -82.00  -37.00   0.6000   35.0000
omega____ theta____ kappa____ phi______ frames
    -      -15.4773 -178.0000   60.0000 75

#__ type_ start__ end____ width___ exp.time_
  3 omega  -84.00   -3.00   0.6000   35.0000
omega____ theta____ kappa____ phi______ frames
    -      -15.4773  -38.0000    0.0000 135

#__ type_ start__ end____ width___ exp.time_
  4 omega  -73.00  -43.60   0.6000   35.0000
omega____ theta____ kappa____ phi______ frames
    -      -15.4773 -178.0000    0.0000 49

#__ type_ start__ end____ width___ exp.time_
  5 omega  -43.00   23.60   0.6000   35.0000
omega____ theta____ kappa____ phi______ frames
    -       17.6648  -57.0000  -90.0000 111
;
_diffrn_measurement_device 'four-circle diffractometer'
_diffrn_measurement_device_type 'Xcalibur, Eos'
_diffrn_measurement_method '\w scans'
_diffrn_orient_matrix_UB_11 0.0701130000
_diffrn_orient_matrix_UB_12 -0.0204720000
_diffrn_orient_matrix_UB_13 -0.0075143000
_diffrn_orient_matrix_UB_21 0.0487276000
_diffrn_orient_matrix_UB_22 0.0296518000
_diffrn_orient_matrix_UB_23 0.0106911000
_diffrn_orient_matrix_UB_31 0.0001972000
_diffrn_orient_matrix_UB_32 -0.0174779000
_diffrn_orient_matrix_UB_33 0.0270340000
_diffrn_radiation_monochromator graphite
_diffrn_radiation_probe x-ray
_diffrn_radiation_type MoK\a
_diffrn_radiation_wavelength 0.71073
_diffrn_reflns_av_R_equivalents 0.0437
_diffrn_reflns_av_unetI/netI 0.0765
_diffrn_reflns_Laue_measured_fraction_full 0.997
_diffrn_reflns_Laue_measured_fraction_max 0.998
_diffrn_reflns_limit_h_max 9
_diffrn_reflns_limit_h_min -10
_diffrn_reflns_limit_k_max 19
_diffrn_reflns_limit_k_min -22
_diffrn_reflns_limit_l_max 28
_diffrn_reflns_limit_l_min -29
_diffrn_reflns_number 17665
_diffrn_reflns_point_group_measured_fraction_full 0.992
_diffrn_reflns_point_group_measured_fraction_max 0.993
_diffrn_reflns_theta_full 25.242
_diffrn_reflns_theta_max 26.371
_diffrn_reflns_theta_min 2.876
_diffrn_source 'Enhance (Mo) X-ray Source'
_exptl_absorpt_coefficient_mu 0.082
_exptl_absorpt_correction_T_max 1.00000
_exptl_absorpt_correction_T_min 0.81771
_exptl_absorpt_correction_type multi-scan
_exptl_absorpt_process_details
;
CrysAlisPro, Agilent Technologies,
Version 1.171.37.34 (release 22-05-2014 CrysAlis171 .NET)
(compiled May 22 2014,16:03:01)
Empirical absorption correction using spherical harmonics,
 implemented in SCALE3 ABSPACK scaling algorithm.
;
_exptl_crystal_density_diffrn 1.144
_exptl_crystal_density_method 'not measured'
_exptl_crystal_description block
_exptl_crystal_F_000 1288
_exptl_crystal_size_max 0.35
_exptl_crystal_size_mid 0.3
_exptl_crystal_size_min 0.25
_refine_diff_density_max 0.309
_refine_diff_density_min -0.221
_refine_diff_density_rms 0.048
_refine_ls_abs_structure_details
;
 Flack x determined using 1048 quotients [(I+)-(I-)]/[(I+)+(I-)]
 (Parsons, Flack and Wagner, Acta Cryst. B69 (2013) 249-259).
;
_refine_ls_abs_structure_Flack 0.1(8)
_refine_ls_extinction_method none
_refine_ls_goodness_of_fit_ref 1.026
_refine_ls_hydrogen_treatment constr
_refine_ls_matrix_type full
_refine_ls_number_parameters 400
_refine_ls_number_reflns 7070
_refine_ls_number_restraints 0
_refine_ls_restrained_S_all 1.026
_refine_ls_R_factor_all 0.1504
_refine_ls_R_factor_gt 0.0833
_refine_ls_shift/su_max 0.001
_refine_ls_shift/su_mean 0.000
_refine_ls_structure_factor_coef Fsqd
_refine_ls_weighting_details 'w=1/[\s^2^(Fo^2^)+(0.1192P)^2^+0.4377P] where P=(Fo^2^+2Fc^2^)/3'
_refine_ls_weighting_scheme calc
_refine_ls_wR_factor_gt 0.2061
_refine_ls_wR_factor_ref 0.2450
_reflns_Friedel_coverage 0.766
_reflns_Friedel_fraction_full 0.986
_reflns_Friedel_fraction_max 0.987
_reflns_number_gt 3773
_reflns_number_total 7070
_reflns_threshold_expression 'I > 2\s(I)'
_cod_data_source_file d3cc03541g2.cif
_cod_data_source_block 210927_s3_xy_3
_cod_original_cell_volume 3475.7(6)
_cod_database_code 1569901
_shelx_shelxl_version_number 2018/3
_chemical_oxdiff_formula c12h12n2o3
_shelx_space_group_comment
;
The symmetry employed for this shelxl refinement is uniquely defined
by the following loop, which should always be used as a source of
symmetry information in preference to the above space-group names.
They are only intended as comments.
;
_shelx_estimated_absorpt_t_max 0.980
_shelx_estimated_absorpt_t_min 0.972
_reflns_odcompleteness_completeness 99.68
_reflns_odcompleteness_iscentric 1
_reflns_odcompleteness_theta 26.32
_olex2_refinement_description
;
1. Fixed Uiso
 At 1.2 times of:
  All C(H) groups, All C(H,H) groups
 At 1.5 times of:
  All C(H,H,H) groups, All C(H,H,H,H,H,H) groups, All O(H) groups
2. Uiso/Uaniso restraints and constraints
Uanis(C32) = Uanis(C32A)
3. Others
 Sof(H33D)=Sof(H33E)=Sof(H33F)=Sof(C32A)=Sof(H32C)=Sof(H32D)=1-FVAR(1)
 Sof(C32)=Sof(H32A)=Sof(H32B)=Sof(H33A)=Sof(H33B)=Sof(H33C)=FVAR(1)
4.a Ternary CH refined with riding coordinates:
 C3(H3), C4(H4), C5(H5), C6(H6), C10(H10), C12(H12), C13(H13)
4.b Secondary CH2 refined with riding coordinates:
 C2(H2A,H2B), C8(H8A,H8B), C9(H9A,H9B), C16(H16A,H16B), C21(H21A,H21B),
 C32(H32A,H32B), C32A(H32C,H32D)
4.c Aromatic/amide H refined with riding coordinates:
 C23(H23), C24(H24), C25(H25), C26(H26), C27(H27)
4.d Idealised Me refined as rotating group:
 C18(H18A,H18B,H18C), C19(H19A,H19B,H19C), C29(H29A,H29B,H29C), C30(H30A,H30B,
 H30C), C31(H31A,H31B,H31C), C33(H33A,H33B,H33C), C33(H33D,H33E,H33F), C34(H34A,
 H34B,H34C)
4.e Idealised tetrahedral OH refined as rotating group:
 O7(H7)
;
_olex2_submission_special_instructions 'No special instructions were received'

loop_
_space_group_symop_operation_xyz
'x, y, z'
'-x+1/2, -y, z+1/2'
'-x, y+1/2, -z+1/2'
'x+1/2, -y+1/2, -z'

loop_
_atom_site_label
_atom_site_type_symbol
_atom_site_fract_x
_atom_site_fract_y
_atom_site_fract_z
_atom_site_U_iso_or_equiv
_atom_site_adp_type
_atom_site_occupancy
_atom_site_site_symmetry_order
_atom_site_calc_flag
_atom_site_refinement_flags_posn
_atom_site_refinement_flags_adp
_atom_site_refinement_flags_occupancy
_atom_site_disorder_assembly
_atom_site_disorder_group
O1 O 0.5875(5) 0.3081(2) 0.26801(18) 0.0561(11) Uani 1 1 d . . . . .
O2 O 0.5093(6) 0.1938(2) 0.2970(2) 0.0714(13) Uani 1 1 d . . . . .
O3 O 0.6989(6) 0.3627(3) 0.1589(2) 0.0707(13) Uani 1 1 d . . . . .
O4 O 0.7530(10) 0.4141(4) 0.0737(3) 0.130(3) Uani 1 1 d . . . . .
O5 O 0.6211(6) 0.5111(2) 0.20918(19) 0.0651(12) Uani 1 1 d . . . . .
O6 O 0.8457(7) 0.4876(4) 0.2567(3) 0.103(2) Uani 1 1 d . . . . .
O7 O 0.3243(5) 0.5541(2) 0.2333(2) 0.0731(13) Uani 1 1 d . . . . .
H7 H 0.378847 0.591879 0.227353 0.110 Uiso 1 1 calc GR . . . .
O8 O 0.5218(8) 0.2772(4) 0.4245(3) 0.1050(19) Uani 1 1 d . . . . .
O9 O 0.1839(6) 0.2819(3) 0.2745(2) 0.0784(14) Uani 1 1 d . . . . .
C1 C 0.4347(7) 0.3211(3) 0.2391(3) 0.0503(14) Uani 1 1 d . . . . .
C2 C 0.4171(9) 0.2654(4) 0.1903(3) 0.0723(19) Uani 1 1 d . . . . .
H2A H 0.498863 0.226458 0.193053 0.087 Uiso 1 1 calc R . . . .
H2B H 0.312305 0.241323 0.191865 0.087 Uiso 1 1 calc R . . . .
C3 C 0.4354(10) 0.3081(4) 0.1349(3) 0.075(2) Uani 1 1 d . . . . .
H3 H 0.327776 0.323227 0.122298 0.090 Uiso 1 1 calc R . . . .
C4 C 0.5264(9) 0.3787(4) 0.1507(3) 0.0686(19) Uani 1 1 d . . . . .
H4 H 0.509135 0.419316 0.123176 0.082 Uiso 1 1 calc R . . . .
C5 C 0.4545(8) 0.3984(3) 0.2091(3) 0.0550(15) Uani 1 1 d . . . . .
H5 H 0.344674 0.415663 0.201285 0.066 Uiso 1 1 calc R . . . .
C6 C 0.5283(7) 0.4595(3) 0.2445(3) 0.0513(14) Uani 1 1 d . . . . .
H6 H 0.599730 0.436483 0.272624 0.062 Uiso 1 1 calc R . . . .
C7 C 0.4008(7) 0.5085(3) 0.2753(3) 0.0576(16) Uani 1 1 d . . . . .
C8 C 0.4755(9) 0.5603(4) 0.3187(3) 0.0701(19) Uani 1 1 d . . . . .
H8A H 0.391754 0.593023 0.333406 0.084 Uiso 1 1 calc R . . . .
H8B H 0.553243 0.592221 0.299543 0.084 Uiso 1 1 calc R . . . .
C9 C 0.5606(10) 0.5220(4) 0.3694(3) 0.076(2) Uani 1 1 d . . . . .
H9A H 0.659102 0.498859 0.355835 0.091 Uiso 1 1 calc R . . . .
H9B H 0.590761 0.560966 0.396300 0.091 Uiso 1 1 calc R . . . .
C10 C 0.4662(10) 0.4640(5) 0.3996(3) 0.078(2) Uani 1 1 d . . . . .
H10 H 0.363757 0.486009 0.411926 0.093 Uiso 1 1 calc R . . . .
C11 C 0.5384(12) 0.4163(6) 0.4489(3) 0.099(3) Uani 1 1 d . . . . .
C12 C 0.4458(11) 0.3488(5) 0.4248(3) 0.083(2) Uani 1 1 d . . . . .
H12 H 0.339549 0.345090 0.442550 0.100 Uiso 1 1 calc R . . . .
C13 C 0.4332(8) 0.3896(4) 0.3683(3) 0.0646(18) Uani 1 1 d . . . . .
H13 H 0.529044 0.377045 0.346087 0.077 Uiso 1 1 calc R . . . .
C14 C 0.2842(7) 0.3843(3) 0.3284(3) 0.0575(16) Uani 1 1 d . . . . .
C15 C 0.2951(7) 0.3236(3) 0.2815(3) 0.0523(15) Uani 1 1 d . . . . .
C16 C 0.2585(7) 0.4610(3) 0.2989(3) 0.0623(17) Uani 1 1 d . . . . .
H16A H 0.201428 0.493016 0.325490 0.075 Uiso 1 1 calc R . . . .
H16B H 0.185766 0.452095 0.267475 0.075 Uiso 1 1 calc R . . . .
C17 C 0.6112(7) 0.2421(3) 0.2939(3) 0.0579(16) Uani 1 1 d . . . . .
C18 C 0.7749(9) 0.2362(4) 0.3178(4) 0.084(2) Uani 1 1 d . . . . .
H18A H 0.849307 0.262512 0.293795 0.127 Uiso 1 1 calc GR . . . .
H18B H 0.805236 0.184009 0.320332 0.127 Uiso 1 1 calc GR . . . .
H18C H 0.776458 0.258385 0.354914 0.127 Uiso 1 1 calc GR . . . .
C19 C 0.5128(16) 0.2613(5) 0.0876(4) 0.124(4) Uani 1 1 d . . . . .
H19A H 0.625920 0.256090 0.094726 0.186 Uiso 1 1 calc GR . . . .
H19B H 0.496889 0.286250 0.051929 0.186 Uiso 1 1 calc GR . . . .
H19C H 0.463888 0.212140 0.086364 0.186 Uiso 1 1 calc GR . . . .
C20 C 0.7975(12) 0.3814(5) 0.1168(4) 0.093(3) Uani 1 1 d . . . . .
C21 C 0.9674(11) 0.3580(6) 0.1296(5) 0.106(3) Uani 1 1 d . . . . .
H21A H 0.994667 0.372905 0.167884 0.127 Uiso 1 1 calc R . . . .
H21B H 1.040236 0.383757 0.103949 0.127 Uiso 1 1 calc R . . . .
C22 C 0.9894(11) 0.2723(6) 0.1234(4) 0.092(2) Uani 1 1 d . . . . .
C23 C 0.9599(13) 0.2248(8) 0.1678(4) 0.114(3) Uani 1 1 d . . . . .
H23 H 0.929224 0.245524 0.202298 0.137 Uiso 1 1 calc R . . . .
C24 C 0.9742(14) 0.1463(9) 0.1633(6) 0.127(4) Uani 1 1 d . . . . .
H24 H 0.950192 0.114839 0.193711 0.152 Uiso 1 1 calc R . . . .
C25 C 1.0241(15) 0.1178(7) 0.1133(7) 0.128(4) Uani 1 1 d . . . . .
H25 H 1.032039 0.065578 0.109597 0.154 Uiso 1 1 calc R . . . .
C26 C 1.063(2) 0.1609(7) 0.0689(6) 0.156(5) Uani 1 1 d . . . . .
H26 H 1.101458 0.139429 0.035648 0.188 Uiso 1 1 calc R . . . .
C27 C 1.0432(16) 0.2402(7) 0.0737(4) 0.128(4) Uani 1 1 d . . . . .
H27 H 1.067102 0.271026 0.042945 0.154 Uiso 1 1 calc R . . . .
C28 C 0.7781(9) 0.5197(4) 0.2203(4) 0.073(2) Uani 1 1 d . . . . .
C29 C 0.8508(13) 0.5782(5) 0.1815(5) 0.119(4) Uani 1 1 d . . . . .
H29A H 0.818487 0.568145 0.143266 0.178 Uiso 1 1 calc GR . . . .
H29B H 0.965983 0.576039 0.184196 0.178 Uiso 1 1 calc GR . . . .
H29C H 0.814260 0.627484 0.192502 0.178 Uiso 1 1 calc GR . . . .
C30 C 0.7238(13) 0.4036(7) 0.4422(5) 0.141(5) Uani 1 1 d . . . . .
H30A H 0.748491 0.394240 0.403117 0.212 Uiso 1 1 calc GR . . . .
H30B H 0.756241 0.360919 0.464528 0.212 Uiso 1 1 calc GR . . . .
H30C H 0.780337 0.447798 0.454760 0.212 Uiso 1 1 calc GR . . . .
C31 C 0.499(2) 0.4393(8) 0.5084(4) 0.181(7) Uani 1 1 d . . . . .
H31A H 0.553685 0.485672 0.517202 0.272 Uiso 1 1 calc GR . . . .
H31B H 0.533521 0.400531 0.534078 0.272 Uiso 1 1 calc GR . . . .
H31C H 0.385123 0.446543 0.511954 0.272 Uiso 1 1 calc GR . . . .
C32 C 0.418(3) 0.2146(11) 0.4324(10) 0.117(5) Uani 0.591(17) 1 d . . P A 1
H32A H 0.357790 0.203665 0.398112 0.140 Uiso 0.591(17) 1 calc R . P A 1
H32B H 0.342562 0.223832 0.463018 0.140 Uiso 0.591(17) 1 calc R . P A 1
C33 C 0.5327(19) 0.1498(8) 0.4470(6) 0.176(6) Uani 1 1 d . . . . .
H33A H 0.510567 0.107279 0.423004 0.264 Uiso 0.591(17) 1 calc GR . P A 1
H33B H 0.517912 0.135452 0.485851 0.264 Uiso 0.591(17) 1 calc GR . P A 1
H33C H 0.641762 0.166017 0.441354 0.264 Uiso 0.591(17) 1 calc GR . P A 1
H33D H 0.440392 0.117497 0.450341 0.264 Uiso 0.409(17) 1 calc GR . P A 2
H33E H 0.618992 0.129888 0.469555 0.264 Uiso 0.409(17) 1 calc GR . P A 2
H33F H 0.565798 0.152160 0.408127 0.264 Uiso 0.409(17) 1 calc GR . P A 2
C32A C 0.486(4) 0.2354(16) 0.4694(13) 0.117(5) Uani 0.409(17) 1 d . . P A 2
H32C H 0.373163 0.239220 0.479059 0.140 Uiso 0.409(17) 1 calc R . P A 2
H32D H 0.550657 0.249775 0.501928 0.140 Uiso 0.409(17) 1 calc R . P A 2
C34 C 0.1275(9) 0.3695(5) 0.3626(3) 0.082(2) Uani 1 1 d . . . . .
H34A H 0.035881 0.376419 0.338358 0.122 Uiso 1 1 calc GR . . . .
H34B H 0.121481 0.404265 0.393677 0.122 Uiso 1 1 calc GR . . . .
H34C H 0.128321 0.318678 0.376752 0.122 Uiso 1 1 calc GR . . . .

loop_
_atom_site_aniso_label
_atom_site_aniso_U_11
_atom_site_aniso_U_22
_atom_site_aniso_U_33
_atom_site_aniso_U_23
_atom_site_aniso_U_13
_atom_site_aniso_U_12
O1 0.051(2) 0.026(2) 0.091(3) 0.003(2) -0.001(2) -0.0057(17)
O2 0.070(3) 0.040(2) 0.104(3) 0.008(2) -0.002(2) -0.011(2)
O3 0.071(3) 0.055(3) 0.086(3) -0.002(2) 0.014(3) -0.007(2)
O4 0.151(7) 0.125(6) 0.115(5) 0.032(5) 0.038(5) -0.020(5)
O5 0.065(3) 0.038(2) 0.092(3) 0.010(2) 0.011(2) -0.011(2)
O6 0.062(3) 0.100(5) 0.148(5) 0.022(4) -0.014(3) -0.023(3)
O7 0.060(3) 0.040(2) 0.118(4) 0.015(3) -0.002(3) 0.009(2)
O8 0.098(4) 0.101(5) 0.117(4) 0.041(4) -0.010(3) -0.021(4)
O9 0.064(3) 0.056(3) 0.115(4) -0.016(3) 0.000(3) -0.024(2)
C1 0.046(3) 0.029(3) 0.076(4) -0.002(3) -0.005(3) -0.004(2)
C2 0.070(4) 0.058(4) 0.088(5) -0.012(4) 0.003(4) -0.012(4)
C3 0.090(5) 0.061(4) 0.074(5) 0.000(4) -0.005(4) -0.010(4)
C4 0.080(5) 0.055(4) 0.071(4) 0.001(3) 0.000(4) -0.016(4)
C5 0.047(3) 0.042(3) 0.075(4) 0.005(3) 0.001(3) -0.003(3)
C6 0.054(3) 0.025(3) 0.074(4) 0.002(3) -0.002(3) -0.002(3)
C7 0.043(3) 0.032(3) 0.097(5) 0.002(3) 0.002(3) 0.006(3)
C8 0.064(4) 0.042(4) 0.105(5) -0.015(4) 0.012(4) -0.004(3)
C9 0.076(5) 0.066(5) 0.087(5) -0.020(4) 0.006(4) -0.029(4)
C10 0.071(4) 0.084(5) 0.078(5) -0.015(4) 0.002(4) -0.022(4)
C11 0.096(6) 0.119(8) 0.081(5) 0.002(5) -0.015(5) -0.049(6)
C12 0.094(6) 0.079(6) 0.078(5) 0.014(4) -0.008(4) -0.025(5)
C13 0.056(4) 0.058(4) 0.080(4) -0.004(3) 0.008(3) -0.019(3)
C14 0.046(3) 0.042(3) 0.084(4) -0.005(3) 0.007(3) -0.009(3)
C15 0.046(3) 0.034(3) 0.078(4) 0.001(3) -0.008(3) -0.010(3)
C16 0.047(3) 0.041(3) 0.099(5) -0.006(3) -0.003(3) -0.002(3)
C17 0.045(3) 0.038(3) 0.091(4) -0.006(3) 0.003(3) -0.002(3)
C18 0.064(4) 0.057(4) 0.133(6) 0.014(4) 0.000(4) 0.003(4)
C19 0.186(11) 0.093(7) 0.094(6) -0.030(5) 0.018(7) -0.051(8)
C20 0.103(7) 0.070(5) 0.107(7) -0.014(5) 0.044(6) -0.016(5)
C21 0.072(5) 0.096(7) 0.150(8) -0.020(6) 0.045(5) -0.019(5)
C22 0.086(6) 0.092(6) 0.098(6) -0.009(5) 0.013(5) -0.015(5)
C23 0.103(7) 0.144(10) 0.096(7) -0.005(7) 0.009(5) -0.042(7)
C24 0.107(8) 0.138(11) 0.135(10) 0.033(8) -0.021(7) -0.040(8)
C25 0.129(9) 0.088(8) 0.169(11) 0.011(8) 0.011(9) -0.001(7)
C26 0.224(15) 0.099(9) 0.146(10) -0.024(8) 0.014(11) 0.015(10)
C27 0.166(10) 0.117(9) 0.101(7) -0.001(6) 0.036(7) 0.001(8)
C28 0.052(4) 0.052(4) 0.114(6) 0.004(4) 0.012(4) -0.016(3)
C29 0.119(8) 0.072(6) 0.164(9) 0.000(6) 0.049(7) -0.044(6)
C30 0.122(9) 0.142(10) 0.160(9) 0.065(8) -0.064(7) -0.070(7)
C31 0.28(2) 0.191(13) 0.071(6) -0.021(7) -0.019(8) -0.106(14)
C32 0.123(14) 0.101(12) 0.127(15) 0.042(12) 0.007(10) -0.011(10)
C33 0.187(14) 0.143(12) 0.199(13) 0.085(10) 0.062(11) 0.003(11)
C32A 0.123(14) 0.101(12) 0.127(15) 0.042(12) 0.007(10) -0.011(10)
C34 0.069(5) 0.072(5) 0.104(6) -0.013(4) 0.015(4) -0.020(4)

loop_
_atom_type_symbol
_atom_type_description
_atom_type_scat_dispersion_real
_atom_type_scat_dispersion_imag
_atom_type_scat_source
C C 0.0033 0.0016 'International Tables Vol C Tables 4.2.6.8 and 6.1.1.4'
H H 0.0000 0.0000 'International Tables Vol C Tables 4.2.6.8 and 6.1.1.4'
O O 0.0106 0.0060 'International Tables Vol C Tables 4.2.6.8 and 6.1.1.4'

loop_
_geom_angle_atom_site_label_1
_geom_angle_atom_site_label_2
_geom_angle_atom_site_label_3
_geom_angle
_geom_angle_site_symmetry_1
_geom_angle_site_symmetry_3
_geom_angle_publ_flag
C17 O1 C1 118.8(4) . . ?
C20 O3 C4 116.9(7) . . ?
C28 O5 C6 118.3(6) . . ?
C7 O7 H7 109.5 . . ?
C12 O8 C32 115.2(10) . . ?
C32A O8 C12 113.3(15) . . ?
O1 C1 C2 109.6(5) . . ?
O1 C1 C5 105.1(4) . . ?
O1 C1 C15 110.9(4) . . ?
C2 C1 C5 103.6(5) . . ?
C2 C1 C15 116.1(5) . . ?
C15 C1 C5 110.7(5) . . ?
C1 C2 H2A 110.0 . . ?
C1 C2 H2B 110.0 . . ?
H2A C2 H2B 108.3 . . ?
C3 C2 C1 108.6(5) . . ?
C3 C2 H2A 110.0 . . ?
C3 C2 H2B 110.0 . . ?
C2 C3 H3 107.9 . . ?
C2 C3 C19 113.7(7) . . ?
C4 C3 C2 104.5(5) . . ?
C4 C3 H3 107.9 . . ?
C4 C3 C19 114.7(7) . . ?
C19 C3 H3 107.9 . . ?
O3 C4 C3 111.2(6) . . ?
O3 C4 H4 111.8 . . ?
O3 C4 C5 107.6(5) . . ?
C3 C4 H4 111.8 . . ?
C3 C4 C5 102.4(5) . . ?
C5 C4 H4 111.8 . . ?
C1 C5 H5 105.2 . . ?
C4 C5 C1 104.5(5) . . ?
C4 C5 H5 105.2 . . ?
C6 C5 C1 115.2(5) . . ?
C6 C5 C4 120.3(5) . . ?
C6 C5 H5 105.2 . . ?
O5 C6 C5 110.5(5) . . ?
O5 C6 H6 109.1 . . ?
O5 C6 C7 106.2(4) . . ?
C5 C6 H6 109.1 . . ?
C5 C6 C7 112.7(5) . . ?
C7 C6 H6 109.1 . . ?
O7 C7 C6 107.1(5) . . ?
O7 C7 C8 108.2(5) . . ?
O7 C7 C16 102.4(5) . . ?
C6 C7 C16 112.6(5) . . ?
C8 C7 C6 112.2(5) . . ?
C8 C7 C16 113.5(6) . . ?
C7 C8 H8A 108.1 . . ?
C7 C8 H8B 108.1 . . ?
C7 C8 C9 116.6(5) . . ?
H8A C8 H8B 107.3 . . ?
C9 C8 H8A 108.1 . . ?
C9 C8 H8B 108.1 . . ?
C8 C9 H9A 108.3 . . ?
C8 C9 H9B 108.3 . . ?
H9A C9 H9B 107.4 . . ?
C10 C9 C8 115.8(6) . . ?
C10 C9 H9A 108.3 . . ?
C10 C9 H9B 108.3 . . ?
C9 C10 H10 109.2 . . ?
C9 C10 C11 122.2(7) . . ?
C9 C10 C13 117.3(6) . . ?
C11 C10 H10 109.2 . . ?
C13 C10 H10 109.2 . . ?
C13 C10 C11 87.9(6) . . ?
C10 C11 C30 112.4(7) . . ?
C12 C11 C10 87.2(6) . . ?
C12 C11 C30 110.2(9) . . ?
C31 C11 C10 118.0(10) . . ?
C31 C11 C12 116.9(8) . . ?
C31 C11 C30 110.4(10) . . ?
O8 C12 C11 118.4(8) . . ?
O8 C12 H12 110.2 . . ?
O8 C12 C13 116.8(7) . . ?
C11 C12 H12 110.2 . . ?
C13 C12 C11 89.5(6) . . ?
C13 C12 H12 110.2 . . ?
C10 C13 H13 107.9 . . ?
C10 C13 C14 119.0(6) . . ?
C12 C13 C10 88.4(5) . . ?
C12 C13 H13 107.9 . . ?
C12 C13 C14 123.9(6) . . ?
C14 C13 H13 107.9 . . ?
C15 C14 C13 115.4(5) . . ?
C15 C14 C34 107.7(5) . . ?
C16 C14 C13 109.4(5) . . ?
C16 C14 C15 107.2(5) . . ?
C16 C14 C34 105.5(5) . . ?
C34 C14 C13 111.1(5) . . ?
O9 C15 C1 118.6(5) . . ?
O9 C15 C14 118.9(6) . . ?
C1 C15 C14 122.2(5) . . ?
C7 C16 H16A 106.8 . . ?
C7 C16 H16B 106.8 . . ?
C14 C16 C7 122.2(5) . . ?
C14 C16 H16A 106.8 . . ?
C14 C16 H16B 106.8 . . ?
H16A C16 H16B 106.6 . . ?
O1 C17 C18 111.9(6) . . ?
O2 C17 O1 123.0(6) . . ?
O2 C17 C18 125.0(6) . . ?
C17 C18 H18A 109.5 . . ?
C17 C18 H18B 109.5 . . ?
C17 C18 H18C 109.5 . . ?
H18A C18 H18B 109.5 . . ?
H18A C18 H18C 109.5 . . ?
H18B C18 H18C 109.5 . . ?
C3 C19 H19A 109.5 . . ?
C3 C19 H19B 109.5 . . ?
C3 C19 H19C 109.5 . . ?
H19A C19 H19B 109.5 . . ?
H19A C19 H19C 109.5 . . ?
H19B C19 H19C 109.5 . . ?
O3 C20 C21 111.1(9) . . ?
O4 C20 O3 123.4(9) . . ?
O4 C20 C21 125.4(8) . . ?
C20 C21 H21A 109.3 . . ?
C20 C21 H21B 109.3 . . ?
C20 C21 C22 111.5(8) . . ?
H21A C21 H21B 108.0 . . ?
C22 C21 H21A 109.3 . . ?
C22 C21 H21B 109.3 . . ?
C23 C22 C21 120.9(9) . . ?
C23 C22 C27 117.3(10) . . ?
C27 C22 C21 121.9(9) . . ?
C22 C23 H23 118.7 . . ?
C22 C23 C24 122.6(11) . . ?
C24 C23 H23 118.7 . . ?
C23 C24 H24 121.2 . . ?
C25 C24 C23 117.6(11) . . ?
C25 C24 H24 121.2 . . ?
C24 C25 H25 118.4 . . ?
C26 C25 C24 123.2(12) . . ?
C26 C25 H25 118.4 . . ?
C25 C26 H26 120.8 . . ?
C25 C26 C27 118.3(12) . . ?
C27 C26 H26 120.8 . . ?
C22 C27 C26 120.9(11) . . ?
C22 C27 H27 119.5 . . ?
C26 C27 H27 119.5 . . ?
O5 C28 C29 110.4(8) . . ?
O6 C28 O5 123.7(7) . . ?
O6 C28 C29 125.8(8) . . ?
C28 C29 H29A 109.5 . . ?
C28 C29 H29B 109.5 . . ?
C28 C29 H29C 109.5 . . ?
H29A C29 H29B 109.5 . . ?
H29A C29 H29C 109.5 . . ?
H29B C29 H29C 109.5 . . ?
C11 C30 H30A 109.5 . . ?
C11 C30 H30B 109.5 . . ?
C11 C30 H30C 109.5 . . ?
H30A C30 H30B 109.5 . . ?
H30A C30 H30C 109.5 . . ?
H30B C30 H30C 109.5 . . ?
C11 C31 H31A 109.5 . . ?
C11 C31 H31B 109.5 . . ?
C11 C31 H31C 109.5 . . ?
H31A C31 H31B 109.5 . . ?
H31A C31 H31C 109.5 . . ?
H31B C31 H31C 109.5 . . ?
O8 C32 H32A 111.1 . . ?
O8 C32 H32B 111.1 . . ?
O8 C32 C33 103.5(15) . . ?
H32A C32 H32B 109.0 . . ?
C33 C32 H32A 111.1 . . ?
C33 C32 H32B 111.1 . . ?
C32 C33 H33A 109.5 . . ?
C32 C33 H33B 109.5 . . ?
C32 C33 H33C 109.5 . . ?
H33A C33 H33B 109.5 . . ?
H33A C33 H33C 109.5 . . ?
H33B C33 H33C 109.5 . . ?
H33D C33 H33E 109.5 . . ?
H33D C33 H33F 109.5 . . ?
H33E C33 H33F 109.5 . . ?
C32A C33 H33D 109.5 . . ?
C32A C33 H33E 109.5 . . ?
C32A C33 H33F 109.5 . . ?
O8 C32A C33 102(2) . . ?
O8 C32A H32C 111.4 . . ?
O8 C32A H32D 111.4 . . ?
C33 C32A H32C 111.4 . . ?
C33 C32A H32D 111.4 . . ?
H32C C32A H32D 109.3 . . ?
C14 C34 H34A 109.5 . . ?
C14 C34 H34B 109.5 . . ?
C14 C34 H34C 109.5 . . ?
H34A C34 H34B 109.5 . . ?
H34A C34 H34C 109.5 . . ?
H34B C34 H34C 109.5 . . ?

loop_
_geom_bond_atom_site_label_1
_geom_bond_atom_site_label_2
_geom_bond_distance
_geom_bond_site_symmetry_2
_geom_bond_publ_flag
O1 C1 1.460(7) . ?
O1 C17 1.333(7) . ?
O2 C17 1.205(7) . ?
O3 C4 1.475(9) . ?
O3 C20 1.330(10) . ?
O4 C20 1.228(11) . ?
O5 C6 1.458(7) . ?
O5 C28 1.339(9) . ?
O6 C28 1.174(9) . ?
O7 H7 0.8200 . ?
O7 C7 1.428(7) . ?
O8 C12 1.416(10) . ?
O8 C32 1.42(2) . ?
O8 C32A 1.33(3) . ?
O9 C15 1.195(7) . ?
C1 C2 1.524(9) . ?
C1 C5 1.549(8) . ?
C1 C15 1.533(9) . ?
C2 H2A 0.9700 . ?
C2 H2B 0.9700 . ?
C2 C3 1.518(10) . ?
C3 H3 0.9800 . ?
C3 C4 1.507(10) . ?
C3 C19 1.535(12) . ?
C4 H4 0.9800 . ?
C4 C5 1.544(9) . ?
C5 H5 0.9800 . ?
C5 C6 1.497(8) . ?
C6 H6 0.9800 . ?
C6 C7 1.551(8) . ?
C7 C8 1.508(9) . ?
C7 C16 1.555(8) . ?
C8 H8A 0.9700 . ?
C8 H8B 0.9700 . ?
C8 C9 1.548(10) . ?
C9 H9A 0.9700 . ?
C9 H9B 0.9700 . ?
C9 C10 1.477(10) . ?
C10 H10 0.9800 . ?
C10 C11 1.559(12) . ?
C10 C13 1.536(10) . ?
C11 C12 1.531(11) . ?
C11 C30 1.565(15) . ?
C11 C31 1.498(13) . ?
C12 H12 0.9800 . ?
C12 C13 1.520(10) . ?
C13 H13 0.9800 . ?
C13 C14 1.560(9) . ?
C14 C15 1.547(9) . ?
C14 C16 1.541(9) . ?
C14 C34 1.555(9) . ?
C16 H16A 0.9700 . ?
C16 H16B 0.9700 . ?
C17 C18 1.477(10) . ?
C18 H18A 0.9600 . ?
C18 H18B 0.9600 . ?
C18 H18C 0.9600 . ?
C19 H19A 0.9600 . ?
C19 H19B 0.9600 . ?
C19 H19C 0.9600 . ?
C20 C21 1.502(14) . ?
C21 H21A 0.9700 . ?
C21 H21B 0.9700 . ?
C21 C22 1.533(13) . ?
C22 C23 1.367(14) . ?
C22 C27 1.378(12) . ?
C23 H23 0.9300 . ?
C23 C24 1.399(15) . ?
C24 H24 0.9300 . ?
C24 C25 1.350(16) . ?
C25 H25 0.9300 . ?
C25 C26 1.338(16) . ?
C26 H26 0.9300 . ?
C26 C27 1.418(14) . ?
C27 H27 0.9300 . ?
C28 C29 1.509(11) . ?
C29 H29A 0.9600 . ?
C29 H29B 0.9600 . ?
C29 H29C 0.9600 . ?
C30 H30A 0.9600 . ?
C30 H30B 0.9600 . ?
C30 H30C 0.9600 . ?
C31 H31A 0.9600 . ?
C31 H31B 0.9600 . ?
C31 H31C 0.9600 . ?
C32 H32A 0.9700 . ?
C32 H32B 0.9700 . ?
C32 C33 1.53(2) . ?
C33 H33A 0.9600 . ?
C33 H33B 0.9600 . ?
C33 H33C 0.9600 . ?
C33 H33D 0.9600 . ?
C33 H33E 0.9600 . ?
C33 H33F 0.9600 . ?
C33 C32A 1.65(3) . ?
C32A H32C 0.9700 . ?
C32A H32D 0.9700 . ?
C34 H34A 0.9600 . ?
C34 H34B 0.9600 . ?
C34 H34C 0.9600 . ?

loop_
_geom_torsion_atom_site_label_1
_geom_torsion_atom_site_label_2
_geom_torsion_atom_site_label_3
_geom_torsion_atom_site_label_4
_geom_torsion
_geom_torsion_site_symmetry_1
_geom_torsion_site_symmetry_2
_geom_torsion_site_symmetry_3
_geom_torsion_site_symmetry_4
_geom_torsion_publ_flag
O1 C1 C2 C3 -108.8(6) . . . . ?
O1 C1 C5 C4 88.8(5) . . . . ?
O1 C1 C5 C6 -45.3(6) . . . . ?
O1 C1 C15 O9 -124.9(6) . . . . ?
O1 C1 C15 C14 62.6(7) . . . . ?
O3 C4 C5 C1 -77.3(6) . . . . ?
O3 C4 C5 C6 53.9(7) . . . . ?
O3 C20 C21 C22 74.4(10) . . . . ?
O4 C20 C21 C22 -106.1(11) . . . . ?
O5 C6 C7 O7 49.4(6) . . . . ?
O5 C6 C7 C8 -69.2(7) . . . . ?
O5 C6 C7 C16 161.2(5) . . . . ?
O7 C7 C8 C9 178.1(5) . . . . ?
O7 C7 C16 C14 156.7(6) . . . . ?
O8 C12 C13 C10 -142.0(7) . . . . ?
O8 C12 C13 C14 93.6(9) . . . . ?
C1 O1 C17 O2 -3.7(9) . . . . ?
C1 O1 C17 C18 176.4(5) . . . . ?
C1 C2 C3 C4 21.9(8) . . . . ?
C1 C2 C3 C19 147.6(7) . . . . ?
C1 C5 C6 O5 148.4(5) . . . . ?
C1 C5 C6 C7 -92.9(6) . . . . ?
C2 C1 C5 C4 -26.2(6) . . . . ?
C2 C1 C5 C6 -160.3(6) . . . . ?
C2 C1 C15 O9 1.0(8) . . . . ?
C2 C1 C15 C14 -171.5(6) . . . . ?
C2 C3 C4 O3 77.1(7) . . . . ?
C2 C3 C4 C5 -37.6(7) . . . . ?
C3 C4 C5 C1 39.9(7) . . . . ?
C3 C4 C5 C6 171.1(6) . . . . ?
C4 O3 C20 O4 3.7(11) . . . . ?
C4 O3 C20 C21 -176.8(7) . . . . ?
C4 C5 C6 O5 22.0(8) . . . . ?
C4 C5 C6 C7 140.6(6) . . . . ?
C5 C1 C2 C3 3.0(7) . . . . ?
C5 C1 C15 O9 118.8(6) . . . . ?
C5 C1 C15 C14 -53.8(7) . . . . ?
C5 C6 C7 O7 -71.7(6) . . . . ?
C5 C6 C7 C8 169.7(5) . . . . ?
C5 C6 C7 C16 40.1(7) . . . . ?
C6 O5 C28 O6 0.5(11) . . . . ?
C6 O5 C28 C29 -176.9(6) . . . . ?
C6 C7 C8 C9 -64.0(8) . . . . ?
C6 C7 C16 C14 42.0(9) . . . . ?
C7 C8 C9 C10 -50.8(9) . . . . ?
C8 C7 C16 C14 -86.9(7) . . . . ?
C8 C9 C10 C11 175.7(7) . . . . ?
C8 C9 C10 C13 69.6(9) . . . . ?
C9 C10 C11 C12 -140.9(7) . . . . ?
C9 C10 C11 C30 -30.2(11) . . . . ?
C9 C10 C11 C31 100.0(11) . . . . ?
C9 C10 C13 C12 145.3(7) . . . . ?
C9 C10 C13 C14 -86.2(8) . . . . ?
C10 C11 C12 O8 140.3(7) . . . . ?
C10 C11 C12 C13 19.8(6) . . . . ?
C10 C13 C14 C15 156.2(6) . . . . ?
C10 C13 C14 C16 35.3(8) . . . . ?
C10 C13 C14 C34 -80.8(7) . . . . ?
C11 C10 C13 C12 19.7(6) . . . . ?
C11 C10 C13 C14 148.2(6) . . . . ?
C11 C12 C13 C10 -20.1(7) . . . . ?
C11 C12 C13 C14 -144.5(7) . . . . ?
C12 O8 C32 C33 -164.4(11) . . . . ?
C12 O8 C32A C33 160.4(13) . . . . ?
C12 C13 C14 C15 -94.3(8) . . . . ?
C12 C13 C14 C16 144.8(7) . . . . ?
C12 C13 C14 C34 28.7(9) . . . . ?
C13 C10 C11 C12 -19.6(6) . . . . ?
C13 C10 C11 C30 91.1(8) . . . . ?
C13 C10 C11 C31 -138.7(9) . . . . ?
C13 C14 C15 O9 131.8(6) . . . . ?
C13 C14 C15 C1 -55.6(7) . . . . ?
C13 C14 C16 C7 41.7(8) . . . . ?
C15 C1 C2 C3 124.6(6) . . . . ?
C15 C1 C5 C4 -151.3(5) . . . . ?
C15 C1 C5 C6 74.5(6) . . . . ?
C15 C14 C16 C7 -84.1(7) . . . . ?
C16 C7 C8 C9 65.1(7) . . . . ?
C16 C14 C15 O9 -106.1(6) . . . . ?
C16 C14 C15 C1 66.5(7) . . . . ?
C17 O1 C1 C2 -63.6(7) . . . . ?
C17 O1 C1 C5 -174.4(5) . . . . ?
C17 O1 C1 C15 65.9(6) . . . . ?
C19 C3 C4 O3 -48.0(9) . . . . ?
C19 C3 C4 C5 -162.7(7) . . . . ?
C20 O3 C4 C3 101.6(7) . . . . ?
C20 O3 C4 C5 -147.0(6) . . . . ?
C20 C21 C22 C23 -87.7(12) . . . . ?
C20 C21 C22 C27 94.0(11) . . . . ?
C21 C22 C23 C24 178.2(10) . . . . ?
C21 C22 C27 C26 180.0(12) . . . . ?
C22 C23 C24 C25 2.1(17) . . . . ?
C23 C22 C27 C26 1.6(18) . . . . ?
C23 C24 C25 C26 1(2) . . . . ?
C24 C25 C26 C27 -3(2) . . . . ?
C25 C26 C27 C22 1(2) . . . . ?
C27 C22 C23 C24 -3.5(16) . . . . ?
C28 O5 C6 C5 -121.0(6) . . . . ?
C28 O5 C6 C7 116.5(6) . . . . ?
C30 C11 C12 O8 27.5(10) . . . . ?
C30 C11 C12 C13 -93.0(8) . . . . ?
C31 C11 C12 O8 -99.5(12) . . . . ?
C31 C11 C12 C13 139.9(11) . . . . ?
C32 O8 C12 C11 146.6(13) . . . . ?
C32 O8 C12 C13 -108.2(13) . . . . ?
C32A O8 C12 C11 94.3(19) . . . . ?
C32A O8 C12 C13 -160.5(18) . . . . ?
C34 C14 C15 O9 7.1(8) . . . . ?
C34 C14 C15 C1 179.6(6) . . . . ?
C34 C14 C16 C7 161.3(6) . . . . ?
